data_2212572
loop_
_publ_author_name
'Huang, Peng-Mian'
'Yang, Dao-Wu'

_publ_section_title
;
 <i>N</i>-(2,6-Dichlorobenzyl)phthalimide
;
_journal_coeditor_code HB2290
_journal_issue 3
_journal_name_full 'Acta Crystallographica Section E'
_journal_page_first o1251
_journal_page_last o1252
_journal_paper_doi 10.1107/S1600536807006411
_journal_volume 63
_journal_year 2007
_chemical_formula_iupac 'C15 H9 Cl2 N O2'
_chemical_formula_moiety 'C15 H9 Cl2 N O2'
_chemical_formula_sum 'C15 H9 Cl2 N O2'
_chemical_formula_weight 306.13
_chemical_melting_point 422.0(10)
_chemical_name_systematic
;
N-(2,6-dichlorobenzyl)phthaimide
;
_space_group_IT_number 14
_symmetry_cell_setting monoclinic
_symmetry_space_group_name_Hall '-P 2ybc'
_symmetry_space_group_name_H-M 'P 1 21/c 1'
_atom_sites_solution_hydrogens geom
_atom_sites_solution_primary direct
_atom_sites_solution_secondary difmap
_cell_angle_alpha 90.00
_cell_angle_beta 90.863(2)
_cell_angle_gamma 90.00
_cell_formula_units_Z 4
_cell_length_a 5.2122(8)
_cell_length_b 13.753(2)
_cell_length_c 18.594(3)
_cell_measurement_reflns_used 2858
_cell_measurement_temperature 294(2)
_cell_measurement_theta_max 26.16
_cell_measurement_theta_min 2.64
_cell_volume 1332.7(4)
_computing_cell_refinement 'SAINT (Bruker, 1997)'
_computing_data_collection 'SMART (Bruker, 1997)'
_computing_data_reduction SAINT
_computing_molecular_graphics 'SHELXTL (Bruker, 1997)'
_computing_publication_material SHELXTL
_computing_structure_refinement 'SHELXL97 (Sheldrick, 1997)'
_computing_structure_solution 'SHELXS97 (Sheldrick, 1997)'
_diffrn_ambient_temperature 294(2)
_diffrn_measured_fraction_theta_full 1.000
_diffrn_measured_fraction_theta_max 1.000
_diffrn_measurement_device_type 'Bruker SMART 1000 CCD'
_diffrn_measurement_method \w
_diffrn_radiation_monochromator graphite
_diffrn_radiation_source 'fine-focus sealed tube'
_diffrn_radiation_type MoK\a
_diffrn_radiation_wavelength 0.71073
_diffrn_reflns_av_R_equivalents 0.0277
_diffrn_reflns_av_sigmaI/netI 0.0321
_diffrn_reflns_limit_h_max 5
_diffrn_reflns_limit_h_min -6
_diffrn_reflns_limit_k_max 17
_diffrn_reflns_limit_k_min -17
_diffrn_reflns_limit_l_max 23
_diffrn_reflns_limit_l_min -20
_diffrn_reflns_number 7462
_diffrn_reflns_theta_full 26.37
_diffrn_reflns_theta_max 26.37
_diffrn_reflns_theta_min 1.84
_diffrn_standards_number 0
_exptl_absorpt_coefficient_mu 0.486
_exptl_absorpt_correction_T_max 0.953
_exptl_absorpt_correction_T_min 0.901
_exptl_absorpt_correction_type multi-scan
_exptl_absorpt_process_details '(SADABS; Bruker, 1997)'
_exptl_crystal_colour colourless
_exptl_crystal_density_diffrn 1.526
_exptl_crystal_density_method 'not measured'
_exptl_crystal_description slab
_exptl_crystal_F_000 624
_exptl_crystal_size_max 0.22
_exptl_crystal_size_mid 0.12
_exptl_crystal_size_min 0.10
_refine_diff_density_max 0.215
_refine_diff_density_min -0.252
_refine_ls_extinction_method none
_refine_ls_goodness_of_fit_ref 1.026
_refine_ls_hydrogen_treatment constr
_refine_ls_matrix_type full
_refine_ls_number_parameters 181
_refine_ls_number_reflns 2729
_refine_ls_number_restraints 0
_refine_ls_restrained_S_all 1.026
_refine_ls_R_factor_all 0.0569
_refine_ls_R_factor_gt 0.0344
_refine_ls_shift/su_max 0.000
_refine_ls_shift/su_mean 0.000
_refine_ls_structure_factor_coef Fsqd
_refine_ls_weighting_details 'calc w=1/[\s^2^(Fo^2^)+(0.0409P)^2^+0.329P] where P=(Fo^2^+2Fc^2^)/3'
_refine_ls_weighting_scheme calc
_refine_ls_wR_factor_gt 0.0808
_refine_ls_wR_factor_ref 0.0935
_reflns_number_gt 1982
_reflns_number_total 2729
_reflns_threshold_expression I>2\s(I)
_cod_data_source_file hb2290.cif
_cod_data_source_block I
_cod_depositor_comments
;
The following automatic conversions were performed:
'_symmetry_cell_setting' value 'Monoclinic' changed to 'monoclinic'
according to '/home/saulius/struct/CIF-dictionaries/cif_core.dic'
dictionary named 'cif_core.dic' version 2.4.1 from 2010-06-29.

Automatic conversion script
Id: cif_fix_enum 1527 2010-12-29 10:47:43Z saulius 

The following automatic conversions were performed:

'_chemical_melting_point' value '421-423' was changed to '422.0(10)'
- the average value was taken and precision was estimated.

Automatic conversion script
Id: cif_fix_values 1646 2011-03-28 12:23:43Z adriana 

The following automatic conversions were performed:

'_chemical_melting_point' value '421-423' was changed to '422.0(10)'
- the average value was taken and precision was
estimated.

'_symmetry_cell_setting' value 'Monoclinic' changed to
'monoclinic' according to
/home/saulius/struct/CIF-dictionaries/cif_core.dic dictionary named
'cif_core.dic' version 2.4.1 from 2010-06-29.

Automatic conversion script
Id: cif_fix_values 1715 2011-07-08 13:25:40Z adriana 
;
_cod_original_cell_volume 1332.7(3)
_cod_original_sg_symbol_H-M 'P 21/c'
_cod_database_code 2212572
_cod_database_fobs_code 2212572

loop_
_symmetry_equiv_pos_as_xyz
'x, y, z'
'-x, y+1/2, -z+1/2'
'-x, -y, -z'
'x, -y-1/2, z-1/2'

loop_
_atom_site_type_symbol
_atom_site_label
_atom_site_fract_x
_atom_site_fract_y
_atom_site_fract_z
_atom_site_U_iso_or_equiv
_atom_site_adp_type
_atom_site_calc_flag
_atom_site_refinement_flags
_atom_site_occupancy
Cl Cl1 0.04287(12) 0.22960(4) 0.24334(3) 0.06174(19) Uani d . 1
Cl Cl2 0.73472(11) 0.48724(4) 0.13734(3) 0.06124(19) Uani d . 1
O O1 0.2165(3) 0.42501(10) 0.03830(8) 0.0519(4) Uani d . 1
C C10 0.3826(3) 0.36198(13) 0.19237(9) 0.0362(4) Uani d . 1
N N1 0.2557(3) 0.26926(10) 0.08333(8) 0.0397(4) Uani d . 1
C C1 0.1493(4) 0.34149(14) 0.03832(10) 0.0394(4) Uani d . 1
C C7 -0.0458(4) 0.19289(14) 0.01147(10) 0.0424(5) Uani d . 1
C C8 0.1574(4) 0.17699(14) 0.06741(11) 0.0440(5) Uani d . 1
O O2 0.2288(3) 0.10177(10) 0.09495(9) 0.0601(4) Uani d . 1
C C2 -0.0519(4) 0.29124(14) -0.00587(10) 0.0404(4) Uani d . 1
C C11 0.1935(4) 0.34324(14) 0.24309(10) 0.0420(5) Uani d . 1
C C15 0.4977(4) 0.45409(14) 0.19727(11) 0.0419(4) Uani d . 1
C C9 0.4584(4) 0.28809(14) 0.13670(10) 0.0418(4) Uani d . 1
H H9A 0.6099 0.3111 0.1123 0.050 Uiso calc R 1
H H9B 0.5027 0.2276 0.1607 0.050 Uiso calc R 1
C C14 0.4303(5) 0.52131(16) 0.24877(12) 0.0561(6) Uani d . 1
H H14 0.5126 0.5813 0.2510 0.067 Uiso calc R 1
C C12 0.1199(4) 0.41032(17) 0.29418(11) 0.0555(6) Uani d . 1
H H12 -0.0094 0.3955 0.3263 0.067 Uiso calc R 1
C C13 0.2405(5) 0.49923(18) 0.29685(13) 0.0609(6) Uani d . 1
H H13 0.1937 0.5447 0.3313 0.073 Uiso calc R 1
C C6 -0.2151(4) 0.12795(16) -0.01997(12) 0.0545(6) Uani d . 1
H H6 -0.2116 0.0622 -0.0082 0.065 Uiso calc R 1
C C3 -0.2272(4) 0.32845(17) -0.05495(11) 0.0518(5) Uani d . 1
H H3 -0.2312 0.3943 -0.0663 0.062 Uiso calc R 1
C C4 -0.3978(5) 0.26269(18) -0.08673(12) 0.0603(6) Uani d . 1
H H4 -0.5189 0.2851 -0.1200 0.072 Uiso calc R 1
C C5 -0.3909(5) 0.16459(18) -0.06983(13) 0.0610(6) Uani d . 1
H H5 -0.5064 0.1225 -0.0923 0.073 Uiso calc R 1

loop_
_atom_site_aniso_label
_atom_site_aniso_U_11
_atom_site_aniso_U_22
_atom_site_aniso_U_33
_atom_site_aniso_U_12
_atom_site_aniso_U_13
_atom_site_aniso_U_23
Cl1 0.0630(4) 0.0617(4) 0.0607(4) -0.0141(3) 0.0063(3) 0.0084(3)
Cl2 0.0546(3) 0.0614(3) 0.0679(4) -0.0130(3) 0.0070(3) 0.0043(3)
O1 0.0599(9) 0.0352(7) 0.0605(9) -0.0040(7) -0.0053(7) 0.0050(7)
C10 0.0364(10) 0.0394(10) 0.0325(9) 0.0052(8) -0.0055(7) 0.0010(8)
N1 0.0509(10) 0.0314(8) 0.0367(9) 0.0026(7) -0.0011(7) -0.0025(7)
C1 0.0451(11) 0.0366(10) 0.0367(10) 0.0042(8) 0.0062(8) -0.0010(8)
C7 0.0491(12) 0.0399(10) 0.0384(10) 0.0017(9) 0.0065(9) -0.0073(8)
C8 0.0562(13) 0.0356(10) 0.0404(11) 0.0016(9) 0.0064(9) -0.0052(9)
O2 0.0826(12) 0.0337(8) 0.0637(10) 0.0059(7) -0.0065(8) 0.0025(7)
C2 0.0458(11) 0.0407(10) 0.0349(10) 0.0028(9) 0.0052(8) -0.0042(8)
C11 0.0420(11) 0.0457(11) 0.0379(10) 0.0048(9) -0.0055(8) 0.0021(9)
C15 0.0400(10) 0.0441(10) 0.0416(11) 0.0022(9) -0.0053(8) 0.0007(9)
C9 0.0414(11) 0.0402(10) 0.0439(11) 0.0057(8) -0.0009(8) -0.0009(9)
C14 0.0707(16) 0.0433(12) 0.0541(14) 0.0010(11) -0.0089(12) -0.0089(10)
C12 0.0557(13) 0.0721(15) 0.0388(11) 0.0128(12) 0.0049(10) 0.0001(11)
C13 0.0765(17) 0.0594(14) 0.0468(13) 0.0175(13) -0.0025(12) -0.0147(11)
C6 0.0619(14) 0.0447(12) 0.0571(13) -0.0064(10) 0.0046(11) -0.0138(11)
C3 0.0538(13) 0.0550(13) 0.0467(12) 0.0042(10) -0.0012(10) 0.0011(10)
C4 0.0544(14) 0.0767(16) 0.0496(13) 0.0030(12) -0.0071(10) -0.0070(12)
C5 0.0549(14) 0.0707(16) 0.0572(14) -0.0105(12) -0.0004(11) -0.0226(12)

loop_
_atom_type_symbol
_atom_type_description
_atom_type_scat_dispersion_real
_atom_type_scat_dispersion_imag
_atom_type_scat_source
C C 0.0033 0.0016 'International Tables Vol C Tables 4.2.6.8 and 6.1.1.4'
H H 0.0000 0.0000 'International Tables Vol C Tables 4.2.6.8 and 6.1.1.4'
N N 0.0061 0.0033 'International Tables Vol C Tables 4.2.6.8 and 6.1.1.4'
O O 0.0106 0.0060 'International Tables Vol C Tables 4.2.6.8 and 6.1.1.4'
Cl Cl 0.1484 0.1585 'International Tables Vol C Tables 4.2.6.8 and 6.1.1.4'

loop_
_geom_angle_atom_site_label_1
_geom_angle_atom_site_label_2
_geom_angle_atom_site_label_3
_geom_angle
C11 C10 C15 115.31(17)
C11 C10 C9 122.25(17)
C15 C10 C9 122.44(17)
C8 N1 C1 112.02(16)
C8 N1 C9 124.27(16)
C1 N1 C9 123.57(15)
O1 C1 N1 124.27(18)
O1 C1 C2 130.20(18)
N1 C1 C2 105.53(15)
C6 C7 C2 121.27(19)
C6 C7 C8 130.14(19)
C2 C7 C8 108.57(16)
O2 C8 N1 125.22(19)
O2 C8 C7 129.18(18)
N1 C8 C7 105.60(16)
C3 C2 C7 121.79(19)
C3 C2 C1 130.18(18)
C7 C2 C1 108.01(16)
C12 C11 C10 123.10(19)
C12 C11 Cl1 117.72(17)
C10 C11 Cl1 119.18(15)
C14 C15 C10 122.4(2)
C14 C15 Cl2 117.41(16)
C10 C15 Cl2 120.18(15)
N1 C9 C10 113.03(15)
N1 C9 H9A 109.0
C10 C9 H9A 109.0
N1 C9 H9B 109.0
C10 C9 H9B 109.0
H9A C9 H9B 107.8
C13 C14 C15 119.7(2)
C13 C14 H14 120.1
C15 C14 H14 120.1
C13 C12 C11 119.1(2)
C13 C12 H12 120.4
C11 C12 H12 120.4
C12 C13 C14 120.3(2)
C12 C13 H13 119.8
C14 C13 H13 119.8
C7 C6 C5 117.4(2)
C7 C6 H6 121.3
C5 C6 H6 121.3
C2 C3 C4 116.8(2)
C2 C3 H3 121.6
C4 C3 H3 121.6
C5 C4 C3 121.4(2)
C5 C4 H4 119.3
C3 C4 H4 119.3
C4 C5 C6 121.3(2)
C4 C5 H5 119.4
C6 C5 H5 119.4

loop_
_geom_bond_atom_site_label_1
_geom_bond_atom_site_label_2
_geom_bond_distance
Cl1 C11 1.749(2)
Cl2 C15 1.737(2)
O1 C1 1.201(2)
C10 C11 1.398(3)
C10 C15 1.404(3)
C10 C9 1.508(3)
N1 C8 1.398(2)
N1 C1 1.407(2)
N1 C9 1.462(2)
C1 C2 1.492(3)
C7 C6 1.379(3)
C7 C2 1.391(3)
C7 C8 1.489(3)
C8 O2 1.210(2)
C2 C3 1.380(3)
C11 C12 1.383(3)
C15 C14 1.380(3)
C9 H9A 0.9700
C9 H9B 0.9700
C14 C13 1.377(3)
C14 H14 0.9300
C12 C13 1.376(3)
C12 H12 0.9300
C13 H13 0.9300
C6 C5 1.388(3)
C6 H6 0.9300
C3 C4 1.394(3)
C3 H3 0.9300
C4 C5 1.386(3)
C4 H4 0.9300
C5 H5 0.9300

loop_
_geom_torsion_atom_site_label_1
_geom_torsion_atom_site_label_2
_geom_torsion_atom_site_label_3
_geom_torsion_atom_site_label_4
_geom_torsion
C8 N1 C1 O1 -174.55(19)
C9 N1 C1 O1 1.3(3)
C8 N1 C1 C2 5.3(2)
C9 N1 C1 C2 -178.84(16)
C1 N1 C8 O2 175.0(2)
C9 N1 C8 O2 -0.8(3)
C1 N1 C8 C7 -5.1(2)
C9 N1 C8 C7 179.09(16)
C6 C7 C8 O2 4.6(4)
C2 C7 C8 O2 -177.3(2)
C6 C7 C8 N1 -175.3(2)
C2 C7 C8 N1 2.8(2)
C6 C7 C2 C3 0.2(3)
C8 C7 C2 C3 -178.08(18)
C6 C7 C2 C1 178.61(18)
C8 C7 C2 C1 0.4(2)
O1 C1 C2 C3 -5.2(4)
N1 C1 C2 C3 174.9(2)
O1 C1 C2 C7 176.5(2)
N1 C1 C2 C7 -3.3(2)
C15 C10 C11 C12 0.9(3)
C9 C10 C11 C12 -179.47(17)
C15 C10 C11 Cl1 -178.45(13)
C9 C10 C11 Cl1 1.2(2)
C11 C10 C15 C14 0.4(3)
C9 C10 C15 C14 -179.25(18)
C11 C10 C15 Cl2 -179.72(13)
C9 C10 C15 Cl2 0.7(2)
C8 N1 C9 C10 -125.14(19)
C1 N1 C9 C10 59.5(2)
C11 C10 C9 N1 67.9(2)
C15 C10 C9 N1 -112.55(19)
C10 C15 C14 C13 -1.1(3)
Cl2 C15 C14 C13 178.96(17)
C10 C11 C12 C13 -1.4(3)
Cl1 C11 C12 C13 177.95(17)
C11 C12 C13 C14 0.6(3)
C15 C14 C13 C12 0.6(3)
C2 C7 C6 C5 0.3(3)
C8 C7 C6 C5 178.1(2)
C7 C2 C3 C4 -0.3(3)
C1 C2 C3 C4 -178.3(2)
C2 C3 C4 C5 -0.1(3)
C3 C4 C5 C6 0.6(4)
C7 C6 C5 C4 -0.7(3)

loop_
_cod_related_entry_id
_cod_related_entry_database
_cod_related_entry_code
1 ChemSpider 781840
